data_1532247
loop_
_publ_author_name
'Tiritiris, I.'
'Mueller-Bunz, H.'
'Schleid, T.'

_publ_section_title
;
 Neubestimmung der Struktur von einkristallinem Cs (B F4) im Baryt-Typ
;
_journal_name_full 'Zeitschrift fuer Anorganische und Allgemeine Chemie'
_journal_page_first 2212
_journal_page_last 2212
_journal_volume 628
_journal_year 2002
_chemical_formula_sum 'B Cs F4'
_chemical_name_systematic 'Cs (B F4)'
_space_group_IT_number 62
_symmetry_space_group_name_Hall '-P 2ac 2n'
_symmetry_space_group_name_H-M 'P n m a'
_cell_angle_alpha 90
_cell_angle_beta 90
_cell_angle_gamma 90
_cell_formula_units_Z 4
_cell_length_a 9.66
_cell_length_b 5.8952
_cell_length_c 7.6372
_cell_volume 434.920
_citation_journal_id_ASTM ZAACAB
_cod_data_source_file Tiritiris_ZAACAB_2002_1020.cif
_cod_data_source_block B1Cs1F4
_cod_original_cell_volume 434.9204
_cod_original_formula_sum 'B1 Cs1 F4'
_cod_database_code 1532247

loop_
_symmetry_equiv_pos_as_xyz
x,y,z
-x+1/2,-y,z+1/2
x+1/2,-y+1/2,-z+1/2
-x,y+1/2,-z
-x,-y,-z
x-1/2,y,-z-1/2
-x-1/2,y-1/2,z-1/2
x,-y-1/2,z

loop_
_atom_site_label
_atom_site_type_symbol
_atom_site_fract_x
_atom_site_fract_y
_atom_site_fract_z
_atom_site_occupancy
_atom_site_U_iso_or_equiv
F2 F-1 0.1501 0.25 0.0654 1 0.0
F3 F-1 0.0707 0.0581 0.3008 1 0.0
B1 B+3 0.0512 0.25 0.1959 1 0.0
Cs1 Cs+1 0.19182 0.25 0.66275 1 0.0
F1 F-1 0.4185 0.25 0.367 1 0.0
